data_2237088
loop_
_publ_author_name
'Sreenivasa, S.'
'Manojkumar, K. E.'
'Suchetan, P. A.'
'Mohan, N. R.'
'Palakshamurthy, B. S.'

_publ_section_title
;
 (<i>E</i>)-<i>tert</i>-Butyl
 4-(<i>N</i>'-hydroxycarbamimidoyl)piperazine-1-carboxylate
;
_journal_coeditor_code ZJ2096
_journal_issue 12
_journal_name_full 'Acta Crystallographica Section E'
_journal_page_first o3347
_journal_paper_doi 10.1107/S1600536812046223
_journal_volume 68
_journal_year 2012
_chemical_formula_iupac 'C10 H20 N4 O3'
_chemical_formula_moiety 'C10 H20 N4 O3'
_chemical_formula_sum 'C10 H20 N4 O3'
_chemical_formula_weight 244.3
_chemical_melting_point 463
_chemical_name_systematic
;
(<i>E</i>)-<i>tert</i>-Butyl
4-(<i>N</i>'-hydroxycarbamimidoyl)piperazine-1-carboxylate
;
_space_group_IT_number 2
_symmetry_cell_setting triclinic
_symmetry_space_group_name_Hall '-P 1'
_symmetry_space_group_name_H-M 'P -1'
_atom_sites_solution_hydrogens geom
_atom_sites_solution_primary direct
_atom_sites_solution_secondary difmap
_audit_creation_method 'WinGX routine CIF_UPDATE'
_cell_angle_alpha 109.451(7)
_cell_angle_beta 99.540(7)
_cell_angle_gamma 96.474(7)
_cell_formula_units_Z 2
_cell_length_a 8.1923(17)
_cell_length_b 8.7859(16)
_cell_length_c 9.714(2)
_cell_measurement_reflns_used 1632
_cell_measurement_temperature 300(2)
_cell_measurement_theta_min 25
_cell_volume 639.5(2)
_computing_cell_refinement 'SAINT-Plus (Bruker, 2004)'
_computing_data_collection 'SMART (Bruker, 2004)'
_computing_data_reduction 'SAINT-Plus and XPREP (Bruker, 2004)'
_computing_molecular_graphics 'ORTEP-3 (Farrugia, 2012)'
_computing_publication_material 'SHELXL97 (Sheldrick, 2008)'
_computing_structure_refinement 'SHELXL97 (Sheldrick, 2008)'
_computing_structure_solution 'SHELXS97 (Sheldrick, 2008)'
_diffrn_ambient_temperature 300(2)
_diffrn_measured_fraction_theta_full 0.988
_diffrn_measured_fraction_theta_max 0.988
_diffrn_measurement_device_type 'Bruker SMART X2S'
_diffrn_measurement_method multi-scan
_diffrn_radiation_monochromator graphite
_diffrn_radiation_source 'fine-focus sealed tube'
_diffrn_radiation_type MoK\a
_diffrn_radiation_wavelength 0.71073
_diffrn_reflns_av_R_equivalents 0.027
_diffrn_reflns_limit_h_max 9
_diffrn_reflns_limit_h_min -9
_diffrn_reflns_limit_k_max 10
_diffrn_reflns_limit_k_min -10
_diffrn_reflns_limit_l_max 11
_diffrn_reflns_limit_l_min -11
_diffrn_reflns_number 6407
_diffrn_reflns_theta_full 24.99
_diffrn_reflns_theta_max 24.99
_diffrn_reflns_theta_min 2.5
_exptl_absorpt_coefficient_mu 0.095
_exptl_absorpt_correction_type none
_exptl_crystal_colour colorless
_exptl_crystal_density_diffrn 1.269
_exptl_crystal_density_method 'not measured'
_exptl_crystal_description Prism
_exptl_crystal_F_000 264
_exptl_crystal_size_max 0.22
_exptl_crystal_size_mid 0.16
_exptl_crystal_size_min 0.1
_refine_diff_density_max 0.206
_refine_diff_density_min -0.197
_refine_ls_extinction_method none
_refine_ls_goodness_of_fit_ref 1.052
_refine_ls_hydrogen_treatment mixed
_refine_ls_matrix_type full
_refine_ls_number_constraints 0
_refine_ls_number_parameters 162
_refine_ls_number_reflns 2218
_refine_ls_number_restraints 0
_refine_ls_restrained_S_all 1.052
_refine_ls_R_factor_all 0.0644
_refine_ls_R_factor_gt 0.0444
_refine_ls_shift/su_max 0
_refine_ls_shift/su_mean 0
_refine_ls_structure_factor_coef Fsqd
_refine_ls_weighting_details 'calc w=1/[\s^2^(Fo^2^)+(0.0714P)^2^+0.0663P] where P=(Fo^2^+2Fc^2^)/3'
_refine_ls_weighting_scheme calc
_refine_ls_wR_factor_ref 0.1298
_reflns_number_gt 1632
_reflns_number_total 2218
_reflns_threshold_expression I>2sigma(I)
_cod_data_source_file zj2096.cif
_cod_data_source_block I
_cod_database_code 2237088
_cod_database_fobs_code 2237088

loop_
_symmetry_equiv_pos_as_xyz
'x, y, z'
'-x, -y, -z'

loop_
_atom_site_type_symbol
_atom_site_label
_atom_site_fract_x
_atom_site_fract_y
_atom_site_fract_z
_atom_site_U_iso_or_equiv
_atom_site_adp_type
_atom_site_calc_flag
_atom_site_refinement_flags
_atom_site_occupancy
C C8 -0.0609(3) 0.4383(3) 0.7235(3) 0.0705(7) Uani d . 1
H H8A -0.1504 0.3592 0.7258 0.106 Uiso calc R 1
H H8B 0.0275 0.4655 0.8107 0.106 Uiso calc R 1
H H8C -0.0177 0.3931 0.6354 0.106 Uiso calc R 1
C C7 -0.1275(2) 0.5921(2) 0.7215(2) 0.0452(5) Uani d . 1
O O3 0.02502(15) 0.69800(15) 0.71797(16) 0.0449(4) Uani d . 1
C C6 0.0186(2) 0.8470(2) 0.7099(2) 0.0363(4) Uani d . 1
N N4 0.17149(18) 0.92339(18) 0.70828(17) 0.0379(4) Uani d . 1
C C3 0.3293(2) 0.8718(2) 0.7533(2) 0.0386(5) Uani d . 1
H H3A 0.3094 0.7539 0.7291 0.046 Uiso calc R 1
H H3B 0.3705 0.9241 0.8606 0.046 Uiso calc R 1
C C2 0.4601(2) 0.9178(2) 0.6738(2) 0.0426(5) Uani d . 1
H H2A 0.5652 0.8871 0.7081 0.051 Uiso calc R 1
H H2B 0.423 0.8574 0.5672 0.051 Uiso calc R 1
N N3 0.48827(18) 1.09515(18) 0.70205(16) 0.0380(4) Uani d . 1
C C1 0.5834(2) 1.1978(2) 0.8426(2) 0.0372(5) Uani d . 1
C C10 -0.1871(3) 0.6755(3) 0.8630(3) 0.0710(7) Uani d . 1
H H10A -0.2858 0.6076 0.866 0.106 Uiso calc R 1
H H10B -0.2133 0.7796 0.864 0.106 Uiso calc R 1
H H10C -0.0999 0.6921 0.9486 0.106 Uiso calc R 1
O O2 -0.10816(16) 0.90611(16) 0.70148(16) 0.0489(4) Uani d . 1
N N2 0.7249(2) 1.1515(2) 0.8972(2) 0.0500(5) Uani d . 1
C C5 0.3302(2) 1.1390(2) 0.6480(2) 0.0437(5) Uani d . 1
H H5A 0.2963 1.083 0.5405 0.052 Uiso calc R 1
H H5B 0.3481 1.2561 0.6682 0.052 Uiso calc R 1
C C4 0.1884(2) 1.0956(2) 0.7193(2) 0.0422(5) Uani d . 1
H H4A 0.2114 1.1666 0.8236 0.051 Uiso calc R 1
H H4B 0.0835 1.1134 0.6693 0.051 Uiso calc R 1
C C9 -0.2609(3) 0.5532(3) 0.5819(3) 0.0623(6) Uani d . 1
H H9A -0.3586 0.4846 0.5859 0.093 Uiso calc R 1
H H9B -0.2185 0.4968 0.496 0.093 Uiso calc R 1
H H9C -0.2907 0.6533 0.5747 0.093 Uiso calc R 1
O O1 0.6559(2) 1.42316(18) 1.05009(17) 0.0655(5) Uani d . 1
H H1 0.6236 1.5071 1.0951 0.098 Uiso calc R 1
N N1 0.5327(2) 1.33013(19) 0.91361(19) 0.0483(5) Uani d . 1
H H2C 0.776(3) 1.084(3) 0.835(3) 0.061(7) Uiso d . 1
H H2D 0.789(3) 1.232(3) 0.986(3) 0.076(8) Uiso d . 1

loop_
_atom_site_aniso_label
_atom_site_aniso_U_11
_atom_site_aniso_U_22
_atom_site_aniso_U_33
_atom_site_aniso_U_12
_atom_site_aniso_U_13
_atom_site_aniso_U_23
C8 0.0538(14) 0.0579(14) 0.113(2) 0.0029(12) 0.0172(14) 0.0500(15)
C7 0.0329(10) 0.0476(12) 0.0584(13) -0.0013(9) 0.0116(9) 0.0252(10)
O3 0.0339(7) 0.0396(8) 0.0685(9) 0.0052(6) 0.0167(7) 0.0264(7)
C6 0.0348(10) 0.0372(10) 0.0377(10) 0.0091(8) 0.0113(8) 0.0119(8)
N4 0.0307(8) 0.0338(8) 0.0539(10) 0.0079(6) 0.0134(7) 0.0191(7)
C3 0.0327(10) 0.0316(10) 0.0541(12) 0.0074(8) 0.0106(9) 0.0176(9)
C2 0.0378(11) 0.0360(10) 0.0500(12) 0.0067(8) 0.0149(9) 0.0077(9)
N3 0.0399(9) 0.0358(9) 0.0411(9) 0.0045(7) 0.0144(7) 0.0153(7)
C1 0.0357(10) 0.0344(10) 0.0457(11) 0.0046(8) 0.0150(9) 0.0173(9)
C10 0.0646(15) 0.0950(19) 0.0633(15) 0.0070(14) 0.0278(13) 0.0369(14)
O2 0.0332(8) 0.0476(8) 0.0696(10) 0.0143(6) 0.0153(7) 0.0214(7)
N2 0.0422(10) 0.0483(11) 0.0554(12) 0.0131(9) 0.0093(9) 0.0125(9)
C5 0.0481(12) 0.0424(11) 0.0436(11) 0.0037(9) 0.0060(9) 0.0225(9)
C4 0.0390(11) 0.0326(10) 0.0571(12) 0.0106(8) 0.0091(9) 0.0182(9)
C9 0.0512(13) 0.0536(13) 0.0695(16) -0.0039(11) 0.0003(12) 0.0164(12)
O1 0.0646(10) 0.0469(9) 0.0624(10) 0.0096(8) -0.0060(8) 0.0004(7)
N1 0.0436(10) 0.0355(9) 0.0547(11) 0.0041(8) 0.0012(8) 0.0073(8)

loop_
_atom_type_symbol
_atom_type_description
_atom_type_scat_dispersion_real
_atom_type_scat_dispersion_imag
_atom_type_scat_source
C C 0.0033 0.0016 'International Tables Vol C Tables 4.2.6.8 and 6.1.1.4'
H H 0 0 'International Tables Vol C Tables 4.2.6.8 and 6.1.1.4'
O O 0.0106 0.006 'International Tables Vol C Tables 4.2.6.8 and 6.1.1.4'
N N 0.0061 0.0033 'International Tables Vol C Tables 4.2.6.8 and 6.1.1.4'

loop_
_geom_angle_atom_site_label_1
_geom_angle_atom_site_label_2
_geom_angle_atom_site_label_3
_geom_angle
C7 C8 H8A 109.5
C7 C8 H8B 109.5
H8A C8 H8B 109.5
C7 C8 H8C 109.5
H8A C8 H8C 109.5
H8B C8 H8C 109.5
O3 C7 C9 110.52(16)
O3 C7 C10 109.00(17)
C9 C7 C10 112.76(19)
O3 C7 C8 101.95(15)
C9 C7 C8 110.19(18)
C10 C7 C8 111.90(18)
C6 O3 C7 121.19(14)
O2 C6 O3 124.82(16)
O2 C6 N4 123.46(17)
O3 C6 N4 111.70(15)
C6 N4 C3 123.10(15)
C6 N4 C4 117.64(15)
C3 N4 C4 115.06(15)
N4 C3 C2 110.37(15)
N4 C3 H3A 109.6
C2 C3 H3A 109.6
N4 C3 H3B 109.6
C2 C3 H3B 109.6
H3A C3 H3B 108.1
N3 C2 C3 111.33(14)
N3 C2 H2A 109.4
C3 C2 H2A 109.4
N3 C2 H2B 109.4
C3 C2 H2B 109.4
H2A C2 H2B 108
C1 N3 C5 117.38(15)
C1 N3 C2 116.57(15)
C5 N3 C2 108.79(15)
N1 C1 N2 123.51(19)
N1 C1 N3 119.03(17)
N2 C1 N3 117.45(17)
C7 C10 H10A 109.5
C7 C10 H10B 109.5
H10A C10 H10B 109.5
C7 C10 H10C 109.5
H10A C10 H10C 109.5
H10B C10 H10C 109.5
C1 N2 H2C 119.9(15)
C1 N2 H2D 112.7(15)
H2C N2 H2D 120(2)
N3 C5 C4 113.42(14)
N3 C5 H5A 108.9
C4 C5 H5A 108.9
N3 C5 H5B 108.9
C4 C5 H5B 108.9
H5A C5 H5B 107.7
N4 C4 C5 110.69(15)
N4 C4 H4A 109.5
C5 C4 H4A 109.5
N4 C4 H4B 109.5
C5 C4 H4B 109.5
H4A C4 H4B 108.1
C7 C9 H9A 109.5
C7 C9 H9B 109.5
H9A C9 H9B 109.5
C7 C9 H9C 109.5
H9A C9 H9C 109.5
H9B C9 H9C 109.5
N1 O1 H1 109.5
C1 N1 O1 109.58(16)

loop_
_geom_bond_atom_site_label_1
_geom_bond_atom_site_label_2
_geom_bond_distance
C8 C7 1.517(3)
C8 H8A 0.96
C8 H8B 0.96
C8 H8C 0.96
C7 O3 1.484(2)
C7 C9 1.506(3)
C7 C10 1.515(3)
O3 C6 1.343(2)
C6 O2 1.216(2)
C6 N4 1.358(2)
N4 C3 1.465(2)
N4 C4 1.470(2)
C3 C2 1.514(3)
C3 H3A 0.97
C3 H3B 0.97
C2 N3 1.473(2)
C2 H2A 0.97
C2 H2B 0.97
N3 C1 1.398(2)
N3 C5 1.457(2)
C1 N1 1.292(2)
C1 N2 1.356(3)
C10 H10A 0.96
C10 H10B 0.96
C10 H10C 0.96
N2 H2C 0.89(3)
N2 H2D 0.94(3)
C5 C4 1.522(3)
C5 H5A 0.97
C5 H5B 0.97
C4 H4A 0.97
C4 H4B 0.97
C9 H9A 0.96
C9 H9B 0.96
C9 H9C 0.96
O1 N1 1.447(2)
O1 H1 0.82

loop_
_geom_hbond_atom_site_label_D
_geom_hbond_atom_site_label_H
_geom_hbond_atom_site_label_A
_geom_hbond_site_symmetry_A
_geom_hbond_distance_DH
_geom_hbond_distance_HA
_geom_hbond_distance_DA
_geom_hbond_angle_DHA
_geom_hbond_publ_flag
N2 H2D O1 1_555 0.94(3) 2.08(3) 2.538(2) 108.3(19) yes
N2 H2C O2 1_655 0.89(3) 2.10(3) 2.988(2) 173(3) yes
O1 H1 N1 2_687 0.82 2.04 2.764(3) 147 yes

loop_
_geom_torsion_atom_site_label_1
_geom_torsion_atom_site_label_2
_geom_torsion_atom_site_label_3
_geom_torsion_atom_site_label_4
_geom_torsion
C9 C7 O3 C6 60.5(2)
C10 C7 O3 C6 -64.0(2)
C8 C7 O3 C6 177.58(17)
C7 O3 C6 O2 -1.7(3)
C7 O3 C6 N4 179.86(15)
O2 C6 N4 C3 165.07(18)
O3 C6 N4 C3 -16.5(2)
O2 C6 N4 C4 9.3(3)
O3 C6 N4 C4 -172.28(15)
C6 N4 C3 C2 152.67(16)
C4 N4 C3 C2 -51.0(2)
N4 C3 C2 N3 56.6(2)
C3 C2 N3 C1 75.6(2)
C3 C2 N3 C5 -59.90(19)
C5 N3 C1 N1 -3.9(2)
C2 N3 C1 N1 -135.54(18)
C5 N3 C1 N2 175.79(15)
C2 N3 C1 N2 44.1(2)
C1 N3 C5 C4 -77.5(2)
C2 N3 C5 C4 57.6(2)
C6 N4 C4 C5 -154.43(16)
C3 N4 C4 C5 47.9(2)
N3 C5 C4 N4 -51.3(2)
N2 C1 N1 O1 4.7(3)
N3 C1 N1 O1 -175.65(15)

loop_
_cod_related_entry_id
_cod_related_entry_database
_cod_related_entry_code
1 ChemSpider 30658266
